data_1502104
loop_
_publ_author_name
'Ingle, Gajendrasingh K.'
'Liang, Yuxue'
'Mormino, Michael G.'
'Li, Guilong'
'Fronczek, Frank R.'
'Antilla, Jon C.'

_publ_section_title
;
 Chiral magnesium BINOL phosphate-catalyzed phosphination of imines:
 access to enantioenriched \a-amino phosphine oxides.
;
_journal_issue 8
_journal_name_full 'Organic letters'
_journal_page_first 2054
_journal_page_last 2057
_journal_paper_doi 10.1021/ol200456y
_journal_volume 13
_journal_year 2011
_chemical_absolute_configuration ad
_chemical_formula_moiety 'C24 H26 N O3 P, 0.5(C3 H7 N O)'
_chemical_formula_sum 'C25.5 H29.5 N1.5 O3.5 P'
_chemical_formula_weight 443.98
_chemical_name_systematic
;
 ?
;
_space_group_IT_number 19
_symmetry_cell_setting orthorhombic
_symmetry_space_group_name_Hall 'P 2ac 2ab'
_symmetry_space_group_name_H-M 'P 21 21 21'
_atom_sites_solution_hydrogens geom
_atom_sites_solution_primary direct
_atom_sites_solution_secondary difmap
_audit_creation_method SHELXL-97
_cell_angle_alpha 90
_cell_angle_beta 90
_cell_angle_gamma 90
_cell_formula_units_Z 8
_cell_length_a 10.7654(2)
_cell_length_b 19.0890(3)
_cell_length_c 23.5235(3)
_cell_measurement_reflns_used 9945
_cell_measurement_temperature 90
_cell_measurement_theta_max 68.6
_cell_measurement_theta_min 3.7
_cell_volume 4834.10(13)
_computing_cell_refinement 'Bruker Apex-II '
_computing_data_collection 'Bruker Apex-II'
_computing_data_reduction 'Bruker Apex-II '
_computing_molecular_graphics 'ORTEP-3 for Windows (Farrugia, 1997)'
_computing_publication_material 'Bruker SHELXTL'
_computing_structure_refinement 'SHELXL-97 (Sheldrick, 1997)'
_computing_structure_solution 'SHELXS-97 (Sheldrick, 1990)'
_diffrn_ambient_temperature 90
_diffrn_measured_fraction_theta_full 0.985
_diffrn_measured_fraction_theta_max 0.985
_diffrn_measurement_device_type 'Bruker Kappa Apex-II CCD area detector'
_diffrn_measurement_method 'phi and omega scans'
_diffrn_radiation_monochromator graphite
_diffrn_radiation_source 'fine-focus sealed tube'
_diffrn_radiation_type CuK\a
_diffrn_radiation_wavelength 1.54178
_diffrn_reflns_av_R_equivalents 0.036
_diffrn_reflns_av_sigmaI/netI 0.0285
_diffrn_reflns_limit_h_max 10
_diffrn_reflns_limit_h_min -12
_diffrn_reflns_limit_k_max 23
_diffrn_reflns_limit_k_min -21
_diffrn_reflns_limit_l_max 28
_diffrn_reflns_limit_l_min -28
_diffrn_reflns_number 36214
_diffrn_reflns_theta_full 68.8
_diffrn_reflns_theta_max 68.8
_diffrn_reflns_theta_min 2.9
_diffrn_standards_number 0
_exptl_absorpt_coefficient_mu 1.244
_exptl_absorpt_correction_T_max 0.835
_exptl_absorpt_correction_T_min 0.746
_exptl_absorpt_correction_type multi-scan
_exptl_absorpt_process_details 'SADABS (Sheldrick, 2002)'
_exptl_crystal_colour colourless
_exptl_crystal_density_diffrn 1.220
_exptl_crystal_density_method 'not measured'
_exptl_crystal_description needle
_exptl_crystal_F_000 1888
_exptl_crystal_size_max 0.25
_exptl_crystal_size_mid 0.15
_exptl_crystal_size_min 0.15
_refine_diff_density_max 0.27
_refine_diff_density_min -0.19
_refine_diff_density_rms 0.033
_refine_ls_abs_structure_details 'Flack (1983) '
_refine_ls_abs_structure_Flack 0.006(11)
_refine_ls_extinction_coef 0.00018(3)
_refine_ls_extinction_expression Fc^*^=kFc[1+0.001xFc^2^\l^3^/sin(2\q)]^-1/4^
_refine_ls_extinction_method SHELXL
_refine_ls_goodness_of_fit_ref 1.030
_refine_ls_hydrogen_treatment mixed
_refine_ls_matrix_type full
_refine_ls_number_parameters 606
_refine_ls_number_reflns 8691
_refine_ls_number_restraints 0
_refine_ls_restrained_S_all 1.030
_refine_ls_R_factor_all 0.030
_refine_ls_R_factor_gt 0.028
_refine_ls_shift/su_max 0.001
_refine_ls_shift/su_mean 0.000
_refine_ls_structure_factor_coef Fsqd
_refine_ls_weighting_details 'calc w=1/[\s^2^(Fo^2^)+(0.0367P)^2^+0.8347P] where P=(Fo^2^+2Fc^2^)/3'
_refine_ls_weighting_scheme calc
_refine_ls_wR_factor_gt 0.068
_refine_ls_wR_factor_ref 0.070
_reflns_number_gt 8282
_reflns_number_total 8691
_reflns_threshold_expression I>2\s(I)
_cod_data_source_file ol200456y_si_003.cif
_cod_data_source_block L168
_cod_depositor_comments
;
The following automatic conversions were performed:

'_symmetry_cell_setting' value 'Orthorhombic' changed to
'orthorhombic' according to
/home/saulius/struct/CIF-dictionaries/cif_core.dic dictionary named
'cif_core.dic' version 2.4.1 from 2010-06-29.

Automatic conversion script
Id: cif_fix_values 1715 2011-07-08 13:25:40Z adriana 
;
_cod_original_sg_symbol_H-M 'P 21 21 21 '
_cod_original_formula_sum 'C25.50 H29.50 N1.50 O3.50 P'
_cod_database_code 1502104

loop_
_symmetry_equiv_pos_as_xyz
'x, y, z'
'-x+1/2, -y, z+1/2'
'-x, y+1/2, -z+1/2'
'x+1/2, -y+1/2, -z'

loop_
_atom_site_label
_atom_site_type_symbol
_atom_site_fract_x
_atom_site_fract_y
_atom_site_fract_z
_atom_site_U_iso_or_equiv
_atom_site_adp_type
_atom_site_occupancy
_atom_site_symmetry_multiplicity
_atom_site_calc_flag
_atom_site_refinement_flags
_atom_site_disorder_assembly
_atom_site_disorder_group
P1 P 0.22403(3) 0.58596(2) 0.613494(15) 0.01644(9) Uani 1 1 d . . .
O1 O 0.35372(10) 0.57238(6) 0.63160(5) 0.0246(2) Uani 1 1 d . . .
O2 O 0.17294(10) 0.36724(6) 0.54911(5) 0.0210(2) Uani 1 1 d . . .
O3 O 0.00086(11) 0.43612(6) 0.55684(5) 0.0286(3) Uani 1 1 d . . .
N1 N 0.16845(13) 0.45156(7) 0.61424(5) 0.0184(3) Uani 1 1 d . . .
H1N H 0.2426(19) 0.4406(10) 0.6206(8) 0.022 Uiso 1 1 d . . .
C1 C 0.11858(14) 0.51646(8) 0.63792(6) 0.0172(3) Uani 1 1 d . . .
H1 H 0.0348 0.5249 0.6209 0.021 Uiso 1 1 calc R . .
C2 C 0.10487(14) 0.41977(8) 0.57160(6) 0.0201(3) Uani 1 1 d . . .
C3 C 0.10538(15) 0.51590(8) 0.70186(6) 0.0201(3) Uani 1 1 d . . .
C4 C 0.20127(18) 0.49230(9) 0.73643(7) 0.0296(4) Uani 1 1 d . . .
H4 H 0.2762 0.4754 0.7200 0.036 Uiso 1 1 calc R . .
C5 C 0.1871(2) 0.49349(11) 0.79501(8) 0.0387(5) Uani 1 1 d . . .
H5 H 0.2522 0.4766 0.8186 0.046 Uiso 1 1 calc R . .
C6 C 0.0802(2) 0.51881(11) 0.81947(7) 0.0377(5) Uani 1 1 d . . .
H6 H 0.0719 0.5197 0.8597 0.045 Uiso 1 1 calc R . .
C7 C -0.01461(19) 0.54283(10) 0.78570(8) 0.0343(4) Uani 1 1 d . . .
H7 H -0.0883 0.5607 0.8026 0.041 Uiso 1 1 calc R . .
C8 C -0.00302(17) 0.54110(9) 0.72671(7) 0.0261(3) Uani 1 1 d . . .
H8 H -0.0693 0.5571 0.7034 0.031 Uiso 1 1 calc R . .
C9 C 0.12773(15) 0.33238(9) 0.49677(7) 0.0231(3) Uani 1 1 d . . .
C10 C 0.22768(16) 0.27836(9) 0.48547(8) 0.0276(4) Uani 1 1 d . . .
H10A H 0.3073 0.3020 0.4794 0.041 Uiso 1 1 calc R . .
H10B H 0.2059 0.2512 0.4515 0.041 Uiso 1 1 calc R . .
H10C H 0.2345 0.2468 0.5182 0.041 Uiso 1 1 calc R . .
C11 C 0.12072(19) 0.38577(10) 0.44915(7) 0.0327(4) Uani 1 1 d . . .
H11A H 0.0540 0.4193 0.4571 0.049 Uiso 1 1 calc R . .
H11B H 0.1037 0.3618 0.4132 0.049 Uiso 1 1 calc R . .
H11C H 0.2000 0.4108 0.4464 0.049 Uiso 1 1 calc R . .
C12 C 0.00464(17) 0.29585(9) 0.50757(8) 0.0324(4) Uani 1 1 d . . .
H12A H 0.0111 0.2671 0.5420 0.049 Uiso 1 1 calc R . .
H12B H -0.0158 0.2659 0.4751 0.049 Uiso 1 1 calc R . .
H12C H -0.0608 0.3310 0.5127 0.049 Uiso 1 1 calc R . .
C13 C 0.16955(15) 0.66977(8) 0.63870(6) 0.0185(3) Uani 1 1 d . . .
C14 C 0.26110(16) 0.71910(9) 0.65201(7) 0.0249(4) Uani 1 1 d . . .
H14 H 0.3464 0.7069 0.6490 0.030 Uiso 1 1 calc R . .
C15 C 0.22718(18) 0.78585(9) 0.66959(7) 0.0307(4) Uani 1 1 d . . .
H15 H 0.2892 0.8194 0.6788 0.037 Uiso 1 1 calc R . .
C16 C 0.10284(18) 0.80347(9) 0.67369(7) 0.0300(4) Uani 1 1 d . . .
H16 H 0.0797 0.8493 0.6855 0.036 Uiso 1 1 calc R . .
C17 C 0.01155(18) 0.75451(9) 0.66066(7) 0.0273(4) Uani 1 1 d . . .
H17 H -0.0737 0.7669 0.6637 0.033 Uiso 1 1 calc R . .
C18 C 0.04479(16) 0.68749(9) 0.64315(6) 0.0222(3) Uani 1 1 d . . .
H18 H -0.0175 0.6540 0.6343 0.027 Uiso 1 1 calc R . .
C19 C 0.20645(15) 0.58635(8) 0.53725(6) 0.0215(3) Uani 1 1 d . . .
C20 C 0.31316(17) 0.58060(9) 0.50400(7) 0.0292(4) Uani 1 1 d . . .
H20 H 0.3919 0.5727 0.5211 0.035 Uiso 1 1 calc R . .
C21 C 0.3019(2) 0.58674(10) 0.44501(8) 0.0413(5) Uani 1 1 d . . .
H21 H 0.3738 0.5833 0.4218 0.050 Uiso 1 1 calc R . .
C22 C 0.1878(2) 0.59767(10) 0.42021(7) 0.0412(5) Uani 1 1 d . . .
H22 H 0.1819 0.6026 0.3801 0.049 Uiso 1 1 calc R . .
C23 C 0.0821(2) 0.60144(9) 0.45316(7) 0.0363(5) Uani 1 1 d . . .
H23 H 0.0034 0.6081 0.4357 0.044 Uiso 1 1 calc R . .
C24 C 0.09099(17) 0.59545(9) 0.51170(7) 0.0277(4) Uani 1 1 d . . .
H24 H 0.0182 0.5976 0.5344 0.033 Uiso 1 1 calc R . .
P2 P 0.56787(3) 0.40850(2) 0.634892(15) 0.01508(8) Uani 1 1 d . . .
O4 O 0.43373(10) 0.40389(6) 0.64913(4) 0.0198(2) Uani 1 1 d . . .
O5 O 0.62097(10) 0.62976(6) 0.56793(5) 0.0244(3) Uani 1 1 d . . .
O6 O 0.79907(9) 0.57744(6) 0.59996(4) 0.0210(2) Uani 1 1 d . . .
N2 N 0.60620(13) 0.54715(6) 0.63212(5) 0.0172(3) Uani 1 1 d . . .
H2N H 0.5246(19) 0.5559(9) 0.6299(7) 0.021 Uiso 1 1 d . . .
C25 C 0.64730(14) 0.48682(8) 0.66425(6) 0.0159(3) Uani 1 1 d . . .
H25 H 0.7386 0.4811 0.6578 0.019 Uiso 1 1 calc R . .
C26 C 0.68655(14) 0.58437(8) 0.59970(6) 0.0178(3) Uani 1 1 d . . .
C27 C 0.62550(14) 0.49291(8) 0.72794(6) 0.0181(3) Uani 1 1 d . . .
C28 C 0.52413(16) 0.52973(9) 0.74911(7) 0.0270(4) Uani 1 1 d . . .
H28 H 0.4666 0.5508 0.7237 0.032 Uiso 1 1 calc R . .
C29 C 0.50715(19) 0.53558(10) 0.80743(7) 0.0331(4) Uani 1 1 d . . .
H29 H 0.4381 0.5611 0.8217 0.040 Uiso 1 1 calc R . .
C30 C 0.58869(18) 0.50494(9) 0.84481(7) 0.0296(4) Uani 1 1 d . . .
H30 H 0.5762 0.5093 0.8846 0.036 Uiso 1 1 calc R . .
C31 C 0.68904(18) 0.46771(9) 0.82417(7) 0.0293(4) Uani 1 1 d . . .
H31 H 0.7457 0.4463 0.8498 0.035 Uiso 1 1 calc R . .
C32 C 0.70726(16) 0.46146(8) 0.76579(7) 0.0234(3) Uani 1 1 d . . .
H32 H 0.7761 0.4355 0.7518 0.028 Uiso 1 1 calc R . .
C33 C 0.68057(16) 0.67176(9) 0.52281(7) 0.0263(4) Uani 1 1 d . . .
C34 C 0.7328(2) 0.62305(11) 0.47844(8) 0.0404(5) Uani 1 1 d . . .
H34A H 0.7978 0.5939 0.4955 0.061 Uiso 1 1 calc R . .
H34B H 0.7682 0.6506 0.4472 0.061 Uiso 1 1 calc R . .
H34C H 0.6663 0.5930 0.4637 0.061 Uiso 1 1 calc R . .
C35 C 0.77591(18) 0.72039(10) 0.54776(9) 0.0357(4) Uani 1 1 d . . .
H35A H 0.7401 0.7450 0.5805 0.054 Uiso 1 1 calc R . .
H35B H 0.8014 0.7546 0.5190 0.054 Uiso 1 1 calc R . .
H35C H 0.8484 0.6933 0.5601 0.054 Uiso 1 1 calc R . .
C36 C 0.57143(18) 0.71299(10) 0.49947(9) 0.0352(4) Uani 1 1 d . . .
H36A H 0.5081 0.6805 0.4853 0.053 Uiso 1 1 calc R . .
H36B H 0.5998 0.7430 0.4683 0.053 Uiso 1 1 calc R . .
H36C H 0.5359 0.7421 0.5297 0.053 Uiso 1 1 calc R . .
C37 C 0.65528(16) 0.33332(8) 0.66002(6) 0.0204(3) Uani 1 1 d . . .
C38 C 0.58995(19) 0.27854(9) 0.68476(7) 0.0304(4) Uani 1 1 d . . .
H38 H 0.5025 0.2821 0.6892 0.036 Uiso 1 1 calc R . .
C39 C 0.6507(2) 0.21888(10) 0.70296(8) 0.0404(5) Uani 1 1 d . . .
H39 H 0.6050 0.1819 0.7200 0.048 Uiso 1 1 calc R . .
C40 C 0.7779(2) 0.21290(10) 0.69644(8) 0.0413(5) Uani 1 1 d . . .
H40 H 0.8195 0.1716 0.7085 0.050 Uiso 1 1 calc R . .
C41 C 0.8442(2) 0.26739(11) 0.67224(8) 0.0379(5) Uani 1 1 d . . .
H41 H 0.9318 0.2637 0.6683 0.046 Uiso 1 1 calc R . .
C42 C 0.78327(17) 0.32761(9) 0.65366(7) 0.0291(4) Uani 1 1 d . . .
H42 H 0.8291 0.3647 0.6367 0.035 Uiso 1 1 calc R . .
C43 C 0.59480(14) 0.41414(8) 0.55902(6) 0.0170(3) Uani 1 1 d . . .
C44 C 0.49438(15) 0.40247(8) 0.52276(6) 0.0220(3) Uani 1 1 d . . .
H44 H 0.4141 0.3936 0.5379 0.026 Uiso 1 1 calc R . .
C45 C 0.51253(17) 0.40389(9) 0.46438(7) 0.0276(4) Uani 1 1 d . . .
H45 H 0.4445 0.3957 0.4395 0.033 Uiso 1 1 calc R . .
C46 C 0.62903(16) 0.41713(9) 0.44217(6) 0.0267(4) Uani 1 1 d . . .
H46 H 0.6409 0.4180 0.4022 0.032 Uiso 1 1 calc R . .
C47 C 0.72807(16) 0.42916(9) 0.47805(7) 0.0249(3) Uani 1 1 d . . .
H47 H 0.8080 0.4384 0.4627 0.030 Uiso 1 1 calc R . .
C48 C 0.71154(15) 0.42787(8) 0.53646(6) 0.0205(3) Uani 1 1 d . . .
H48 H 0.7799 0.4364 0.5610 0.025 Uiso 1 1 calc R . .
O7 O 0.2769(2) 0.31595(12) 0.79821(9) 0.0550(7) Uani 0.735(3) 1 d P A 1
N3 N 0.2602(2) 0.24489(12) 0.72170(10) 0.0329(5) Uani 0.735(3) 1 d P A 1
C49 C 0.2688(3) 0.30785(14) 0.74731(12) 0.0381(7) Uani 0.735(3) 1 d P A 1
H49 H 0.2686 0.3484 0.7239 0.046 Uiso 0.735(3) 1 calc PR A 1
C50 C 0.2576(4) 0.18183(15) 0.75334(16) 0.0613(11) Uani 0.735(3) 1 d P A 1
H50A H 0.3066 0.1460 0.7336 0.092 Uiso 0.735(3) 1 calc PR A 1
H50B H 0.1716 0.1657 0.7572 0.092 Uiso 0.735(3) 1 calc PR A 1
H50C H 0.2929 0.1901 0.7912 0.092 Uiso 0.735(3) 1 calc PR A 1
C51 C 0.2458(3) 0.24048(18) 0.66055(13) 0.0506(8) Uani 0.735(3) 1 d P A 1
H51A H 0.2523 0.2874 0.6440 0.076 Uiso 0.735(3) 1 calc PR A 1
H51B H 0.1643 0.2205 0.6515 0.076 Uiso 0.735(3) 1 calc PR A 1
H51C H 0.3111 0.2105 0.6448 0.076 Uiso 0.735(3) 1 calc PR A 1
O7A O 0.4520(7) 0.3036(4) 0.8279(3) 0.067(2) Uiso 0.265(3) 1 d P A 2
N3A N 0.3125(7) 0.2668(5) 0.7636(3) 0.051(2) Uiso 0.265(3) 1 d P A 2
C49A C 0.3860(10) 0.3167(6) 0.7872(4) 0.058(3) Uiso 0.265(3) 1 d P A 2
H49A H 0.3861 0.3626 0.7716 0.070 Uiso 0.265(3) 1 calc PR A 2
C50A C 0.3174(14) 0.1994(8) 0.7845(6) 0.085(4) Uiso 0.265(3) 1 d P A 2
H50D H 0.3771 0.1973 0.8160 0.127 Uiso 0.265(3) 1 calc PR A 2
H50E H 0.3437 0.1674 0.7543 0.127 Uiso 0.265(3) 1 calc PR A 2
H50F H 0.2350 0.1856 0.7983 0.127 Uiso 0.265(3) 1 calc PR A 2
C51A C 0.2341(13) 0.2823(9) 0.7175(6) 0.080(4) Uiso 0.265(3) 1 d P A 2
H51D H 0.2605 0.3263 0.6998 0.121 Uiso 0.265(3) 1 calc PR A 2
H51E H 0.1484 0.2869 0.7311 0.121 Uiso 0.265(3) 1 calc PR A 2
H51F H 0.2387 0.2444 0.6895 0.121 Uiso 0.265(3) 1 calc PR A 2

loop_
_atom_site_aniso_label
_atom_site_aniso_U_11
_atom_site_aniso_U_22
_atom_site_aniso_U_33
_atom_site_aniso_U_23
_atom_site_aniso_U_13
_atom_site_aniso_U_12
P1 0.01582(18) 0.01632(18) 0.01719(17) 0.00143(15) 0.00162(14) 0.00082(15)
O1 0.0177(6) 0.0263(6) 0.0297(6) 0.0046(5) 0.0012(5) 0.0016(5)
O2 0.0174(6) 0.0198(5) 0.0259(6) -0.0061(5) -0.0027(5) 0.0024(4)
O3 0.0158(6) 0.0288(6) 0.0413(7) -0.0125(5) -0.0051(5) 0.0047(5)
N1 0.0157(7) 0.0179(6) 0.0217(6) -0.0008(5) -0.0010(5) 0.0031(5)
C1 0.0160(7) 0.0156(7) 0.0200(7) 0.0007(6) 0.0010(6) 0.0013(6)
C2 0.0174(8) 0.0173(8) 0.0257(7) -0.0013(6) 0.0016(6) 0.0004(6)
C3 0.0241(8) 0.0170(7) 0.0194(7) 0.0016(6) 0.0022(6) -0.0029(6)
C4 0.0344(10) 0.0298(9) 0.0247(8) 0.0041(7) 0.0020(7) 0.0077(8)
C5 0.0511(13) 0.0418(11) 0.0234(9) 0.0069(8) -0.0051(8) 0.0092(9)
C6 0.0569(13) 0.0383(10) 0.0178(8) 0.0004(7) 0.0054(8) -0.0016(10)
C7 0.0365(10) 0.0406(10) 0.0259(9) -0.0032(8) 0.0094(8) -0.0033(9)
C8 0.0244(8) 0.0315(9) 0.0223(8) -0.0008(7) 0.0028(7) -0.0036(8)
C9 0.0205(8) 0.0222(8) 0.0267(8) -0.0089(7) -0.0042(7) 0.0004(7)
C10 0.0229(9) 0.0250(8) 0.0350(9) -0.0105(7) -0.0008(7) 0.0017(7)
C11 0.0358(10) 0.0344(10) 0.0277(9) -0.0018(7) -0.0031(8) 0.0052(8)
C12 0.0225(9) 0.0263(9) 0.0483(11) -0.0123(8) 0.0000(8) -0.0021(7)
C13 0.0239(8) 0.0167(7) 0.0148(7) 0.0017(6) 0.0007(6) -0.0001(6)
C14 0.0255(9) 0.0261(8) 0.0230(8) 0.0016(6) -0.0045(7) -0.0025(7)
C15 0.0410(11) 0.0224(8) 0.0287(9) -0.0017(7) -0.0072(8) -0.0066(8)
C16 0.0471(11) 0.0185(8) 0.0245(8) -0.0035(6) -0.0010(8) 0.0053(8)
C17 0.0317(10) 0.0253(8) 0.0249(8) -0.0002(7) 0.0041(7) 0.0062(8)
C18 0.0236(8) 0.0218(8) 0.0213(8) 0.0002(6) 0.0024(6) -0.0001(7)
C19 0.0309(9) 0.0140(7) 0.0195(7) 0.0003(6) 0.0047(6) 0.0011(7)
C20 0.0363(10) 0.0233(8) 0.0278(8) -0.0022(7) 0.0118(7) -0.0040(8)
C21 0.0651(14) 0.0316(10) 0.0272(9) -0.0086(8) 0.0243(9) -0.0110(10)
C22 0.0783(16) 0.0274(10) 0.0179(8) -0.0028(7) 0.0036(9) -0.0052(10)
C23 0.0595(13) 0.0253(9) 0.0240(8) -0.0033(7) -0.0092(9) 0.0087(9)
C24 0.0376(10) 0.0246(8) 0.0210(8) -0.0020(7) -0.0005(7) 0.0081(8)
P2 0.01626(18) 0.01407(17) 0.01491(16) 0.00023(14) 0.00025(14) -0.00064(15)
O4 0.0189(5) 0.0209(5) 0.0194(5) 0.0000(4) 0.0015(4) -0.0026(5)
O5 0.0163(6) 0.0226(6) 0.0344(6) 0.0148(5) -0.0010(5) -0.0005(5)
O6 0.0147(6) 0.0202(6) 0.0282(6) 0.0051(4) -0.0005(4) -0.0011(4)
N2 0.0147(7) 0.0163(6) 0.0205(6) 0.0027(5) 0.0002(5) 0.0012(5)
C25 0.0154(8) 0.0138(7) 0.0185(7) 0.0000(6) -0.0022(6) -0.0002(6)
C26 0.0171(8) 0.0139(7) 0.0223(7) 0.0006(6) -0.0011(6) -0.0002(6)
C27 0.0214(8) 0.0164(7) 0.0165(7) -0.0005(6) -0.0019(6) -0.0049(6)
C28 0.0299(10) 0.0310(9) 0.0203(8) -0.0017(7) -0.0024(7) 0.0052(7)
C29 0.0342(10) 0.0395(10) 0.0256(9) -0.0063(7) 0.0036(8) 0.0058(9)
C30 0.0432(11) 0.0280(9) 0.0176(7) -0.0035(6) 0.0003(7) -0.0073(8)
C31 0.0414(11) 0.0254(9) 0.0210(8) 0.0028(7) -0.0081(7) -0.0014(8)
C32 0.0291(9) 0.0189(8) 0.0222(8) 0.0001(6) -0.0023(7) 0.0013(7)
C33 0.0230(9) 0.0240(8) 0.0318(9) 0.0140(7) -0.0005(7) -0.0039(7)
C34 0.0508(12) 0.0413(11) 0.0292(9) 0.0115(8) 0.0012(9) 0.0071(10)
C35 0.0272(9) 0.0271(9) 0.0528(12) 0.0161(8) -0.0067(9) -0.0070(8)
C36 0.0293(10) 0.0289(9) 0.0473(11) 0.0205(8) -0.0071(8) -0.0027(8)
C37 0.0277(9) 0.0170(8) 0.0164(7) -0.0026(6) -0.0022(6) 0.0028(7)
C38 0.0401(11) 0.0218(9) 0.0293(9) 0.0037(7) -0.0052(8) -0.0036(8)
C39 0.0598(14) 0.0237(9) 0.0377(10) 0.0064(8) -0.0088(10) -0.0023(9)
C40 0.0709(15) 0.0244(9) 0.0286(9) 0.0002(7) -0.0110(10) 0.0193(10)
C41 0.0427(11) 0.0406(11) 0.0305(9) 0.0002(8) -0.0021(8) 0.0226(9)
C42 0.0316(10) 0.0282(9) 0.0274(8) 0.0025(7) 0.0012(7) 0.0080(8)
C43 0.0199(7) 0.0149(7) 0.0161(7) 0.0005(6) 0.0006(6) 0.0009(6)
C44 0.0200(8) 0.0252(8) 0.0208(7) 0.0022(6) 0.0001(6) -0.0021(7)
C45 0.0289(9) 0.0338(9) 0.0202(8) 0.0009(7) -0.0061(7) -0.0036(8)
C46 0.0343(9) 0.0299(9) 0.0160(7) 0.0024(7) 0.0020(7) 0.0006(8)
C47 0.0229(8) 0.0280(8) 0.0239(8) 0.0022(6) 0.0061(7) 0.0019(7)
C48 0.0173(8) 0.0242(8) 0.0200(7) 0.0006(6) -0.0006(6) 0.0017(6)
O7 0.0681(16) 0.0588(14) 0.0379(11) -0.0126(10) 0.0188(10) -0.0204(12)
N3 0.0326(12) 0.0232(12) 0.0428(13) -0.0040(9) 0.0123(10) -0.0026(10)
C49 0.0511(18) 0.0250(13) 0.0381(15) -0.0014(11) 0.0187(13) -0.0130(13)
C50 0.094(3) 0.0241(14) 0.066(2) 0.0059(14) 0.029(2) 0.0070(17)
C51 0.057(2) 0.0516(18) 0.0433(17) -0.0124(14) -0.0065(14) 0.0029(15)

loop_
_atom_type_symbol
_atom_type_description
_atom_type_scat_dispersion_real
_atom_type_scat_dispersion_imag
_atom_type_scat_source
C C 0.0181 0.0091 'International Tables Vol C Tables 4.2.6.8 and 6.1.1.4'
H H 0.0000 0.0000 'International Tables Vol C Tables 4.2.6.8 and 6.1.1.4'
N N 0.0311 0.0180 'International Tables Vol C Tables 4.2.6.8 and 6.1.1.4'
O O 0.0492 0.0322 'International Tables Vol C Tables 4.2.6.8 and 6.1.1.4'
P P 0.2955 0.4335 'International Tables Vol C Tables 4.2.6.8 and 6.1.1.4'

loop_
_geom_angle_atom_site_label_1
_geom_angle_atom_site_label_2
_geom_angle_atom_site_label_3
_geom_angle
O1 P1 C19 112.66(7)
O1 P1 C13 111.52(7)
C19 P1 C13 106.80(7)
O1 P1 C1 111.45(7)
C19 P1 C1 104.42(7)
C13 P1 C1 109.66(7)
C2 O2 C9 118.75(12)
C2 N1 C1 118.40(13)
C2 N1 H1N 120.0(13)
C1 N1 H1N 119.5(13)
N1 C1 C3 114.09(12)
N1 C1 P1 105.42(10)
C3 C1 P1 111.99(11)
N1 C1 H1 108.4
C3 C1 H1 108.4
P1 C1 H1 108.4
O3 C2 O2 125.45(14)
O3 C2 N1 124.18(14)
O2 C2 N1 110.36(13)
C4 C3 C8 119.31(15)
C4 C3 C1 121.01(14)
C8 C3 C1 119.66(14)
C5 C4 C3 119.65(17)
C5 C4 H4 120.2
C3 C4 H4 120.2
C6 C5 C4 120.91(18)
C6 C5 H5 119.5
C4 C5 H5 119.5
C7 C6 C5 119.87(16)
C7 C6 H6 120.1
C5 C6 H6 120.1
C6 C7 C8 120.13(18)
C6 C7 H7 119.9
C8 C7 H7 119.9
C3 C8 C7 120.11(17)
C3 C8 H8 119.9
C7 C8 H8 119.9
O2 C9 C10 102.62(13)
O2 C9 C11 109.17(13)
C10 C9 C11 111.31(15)
O2 C9 C12 110.72(13)
C10 C9 C12 109.68(14)
C11 C9 C12 112.88(15)
C9 C10 H10A 109.5
C9 C10 H10B 109.5
H10A C10 H10B 109.5
C9 C10 H10C 109.5
H10A C10 H10C 109.5
H10B C10 H10C 109.5
C9 C11 H11A 109.5
C9 C11 H11B 109.5
H11A C11 H11B 109.5
C9 C11 H11C 109.5
H11A C11 H11C 109.5
H11B C11 H11C 109.5
C9 C12 H12A 109.5
C9 C12 H12B 109.5
H12A C12 H12B 109.5
C9 C12 H12C 109.5
H12A C12 H12C 109.5
H12B C12 H12C 109.5
C18 C13 C14 120.03(15)
C18 C13 P1 123.72(12)
C14 C13 P1 116.20(13)
C15 C14 C13 119.95(17)
C15 C14 H14 120.0
C13 C14 H14 120.0
C16 C15 C14 119.88(16)
C16 C15 H15 120.1
C14 C15 H15 120.1
C15 C16 C17 120.34(16)
C15 C16 H16 119.8
C17 C16 H16 119.8
C16 C17 C18 120.11(17)
C16 C17 H17 119.9
C18 C17 H17 119.9
C13 C18 C17 119.68(16)
C13 C18 H18 120.2
C17 C18 H18 120.2
C24 C19 C20 120.24(15)
C24 C19 P1 121.58(12)
C20 C19 P1 118.11(13)
C19 C20 C21 118.60(18)
C19 C20 H20 120.7
C21 C20 H20 120.7
C22 C21 C20 120.75(18)
C22 C21 H21 119.6
C20 C21 H21 119.6
C21 C22 C23 120.42(16)
C21 C22 H22 119.8
C23 C22 H22 119.8
C22 C23 C24 119.85(19)
C22 C23 H23 120.1
C24 C23 H23 120.1
C23 C24 C19 120.08(17)
C23 C24 H24 120.0
C19 C24 H24 120.0
O4 P2 C43 112.42(6)
O4 P2 C37 112.58(7)
C43 P2 C37 106.55(7)
O4 P2 C25 114.33(7)
C43 P2 C25 104.19(7)
C37 P2 C25 106.07(7)
C26 O5 C33 121.41(12)
C26 N2 C25 121.09(13)
C26 N2 H2N 119.7(11)
C25 N2 H2N 118.6(11)
N2 C25 C27 113.99(12)
N2 C25 P2 107.82(10)
C27 C25 P2 110.92(10)
N2 C25 H25 108.0
C27 C25 H25 108.0
P2 C25 H25 108.0
O6 C26 O5 126.49(14)
O6 C26 N2 125.11(14)
O5 C26 N2 108.40(13)
C32 C27 C28 119.12(14)
C32 C27 C25 120.05(14)
C28 C27 C25 120.83(14)
C29 C28 C27 119.85(16)
C29 C28 H28 120.1
C27 C28 H28 120.1
C30 C29 C28 120.95(17)
C30 C29 H29 119.5
C28 C29 H29 119.5
C29 C30 C31 119.61(15)
C29 C30 H30 120.2
C31 C30 H30 120.2
C30 C31 C32 120.06(16)
C30 C31 H31 120.0
C32 C31 H31 120.0
C27 C32 C31 120.41(16)
C27 C32 H32 119.8
C31 C32 H32 119.8
O5 C33 C35 110.58(14)
O5 C33 C34 108.96(14)
C35 C33 C34 113.38(16)
O5 C33 C36 101.84(13)
C35 C33 C36 110.48(15)
C34 C33 C36 110.99(16)
C33 C34 H34A 109.5
C33 C34 H34B 109.5
H34A C34 H34B 109.5
C33 C34 H34C 109.5
H34A C34 H34C 109.5
H34B C34 H34C 109.5
C33 C35 H35A 109.5
C33 C35 H35B 109.5
H35A C35 H35B 109.5
C33 C35 H35C 109.5
H35A C35 H35C 109.5
H35B C35 H35C 109.5
C33 C36 H36A 109.5
C33 C36 H36B 109.5
H36A C36 H36B 109.5
C33 C36 H36C 109.5
H36A C36 H36C 109.5
H36B C36 H36C 109.5
C38 C37 C42 119.22(16)
C38 C37 P2 118.00(13)
C42 C37 P2 122.74(13)
C39 C38 C37 120.74(19)
C39 C38 H38 119.6
C37 C38 H38 119.6
C38 C39 C40 120.2(2)
C38 C39 H39 119.9
C40 C39 H39 119.9
C39 C40 C41 119.65(18)
C39 C40 H40 120.2
C41 C40 H40 120.2
C40 C41 C42 120.36(19)
C40 C41 H41 119.8
C42 C41 H41 119.8
C37 C42 C41 119.85(18)
C37 C42 H42 120.1
C41 C42 H42 120.1
C48 C43 C44 119.85(13)
C48 C43 P2 122.17(11)
C44 C43 P2 117.97(11)
C45 C44 C43 119.54(15)
C45 C44 H44 120.2
C43 C44 H44 120.2
C46 C45 C44 120.37(15)
C46 C45 H45 119.8
C44 C45 H45 119.8
C47 C46 C45 120.05(14)
C47 C46 H46 120.0
C45 C46 H46 120.0
C46 C47 C48 120.31(15)
C46 C47 H47 119.8
C48 C47 H47 119.8
C47 C48 C43 119.89(15)
C47 C48 H48 120.1
C43 C48 H48 120.1
C49 N3 C50 121.6(3)
C49 N3 C51 120.2(3)
C50 N3 C51 118.1(3)
O7 C49 N3 124.1(3)
O7 C49 H49 117.9
N3 C49 H49 117.9
C49A N3A C50A 119.1(10)
C49A N3A C51A 121.2(11)
C50A N3A C51A 119.7(11)
O7A C49A N3A 121.2(10)
O7A C49A H49A 119.4
N3A C49A H49A 119.4
N3A C50A H50D 109.5
N3A C50A H50E 109.5
H50D C50A H50E 109.5
N3A C50A H50F 109.5
H50D C50A H50F 109.5
H50E C50A H50F 109.5
N3A C51A H51D 109.5
N3A C51A H51E 109.5
H51D C51A H51E 109.5
N3A C51A H51F 109.5
H51D C51A H51F 109.5
H51E C51A H51F 109.5

loop_
_geom_bond_atom_site_label_1
_geom_bond_atom_site_label_2
_geom_bond_distance
P1 O1 1.4825(12)
P1 C19 1.8036(15)
P1 C13 1.8041(16)
P1 C1 1.8382(15)
O2 C2 1.3498(19)
O2 C9 1.4818(19)
O3 C2 1.213(2)
N1 C2 1.358(2)
N1 C1 1.4606(19)
N1 H1N 0.84(2)
C1 C3 1.511(2)
C1 H1 1.0000
C3 C4 1.389(2)
C3 C8 1.391(2)
C4 C5 1.387(2)
C4 H4 0.9500
C5 C6 1.375(3)
C5 H5 0.9500
C6 C7 1.372(3)
C6 H6 0.9500
C7 C8 1.394(2)
C7 H7 0.9500
C8 H8 0.9500
C9 C10 1.514(2)
C9 C11 1.516(2)
C9 C12 1.519(2)
C10 H10A 0.9800
C10 H10B 0.9800
C10 H10C 0.9800
C11 H11A 0.9800
C11 H11B 0.9800
C11 H11C 0.9800
C12 H12A 0.9800
C12 H12B 0.9800
C12 H12C 0.9800
C13 C18 1.389(2)
C13 C14 1.399(2)
C14 C15 1.389(3)
C14 H14 0.9500
C15 C16 1.384(3)
C15 H15 0.9500
C16 C17 1.390(3)
C16 H16 0.9500
C17 C18 1.391(2)
C17 H17 0.9500
C18 H18 0.9500
C19 C24 1.392(2)
C19 C20 1.394(2)
C20 C21 1.398(3)
C20 H20 0.9500
C21 C22 1.375(3)
C21 H21 0.9500
C22 C23 1.379(3)
C22 H22 0.9500
C23 C24 1.385(2)
C23 H23 0.9500
C24 H24 0.9500
P2 O4 1.4850(11)
P2 C43 1.8114(14)
P2 C37 1.8150(16)
P2 C25 1.8557(15)
O5 C26 1.3446(19)
O5 C33 1.4767(19)
O6 C26 1.2185(18)
N2 C26 1.354(2)
N2 C25 1.4468(19)
N2 H2N 0.90(2)
C25 C27 1.521(2)
C25 H25 1.0000
C27 C32 1.388(2)
C27 C28 1.390(2)
C28 C29 1.389(2)
C28 H28 0.9500
C29 C30 1.373(3)
C29 H29 0.9500
C30 C31 1.381(3)
C30 H30 0.9500
C31 C32 1.392(2)
C31 H31 0.9500
C32 H32 0.9500
C33 C35 1.503(3)
C33 C34 1.507(3)
C33 C36 1.517(2)
C34 H34A 0.9800
C34 H34B 0.9800
C34 H34C 0.9800
C35 H35A 0.9800
C35 H35B 0.9800
C35 H35C 0.9800
C36 H36A 0.9800
C36 H36B 0.9800
C36 H36C 0.9800
C37 C38 1.388(2)
C37 C42 1.390(2)
C38 C39 1.381(3)
C38 H38 0.9500
C39 C40 1.382(3)
C39 H39 0.9500
C40 C41 1.384(3)
C40 H40 0.9500
C41 C42 1.394(3)
C41 H41 0.9500
C42 H42 0.9500
C43 C48 1.389(2)
C43 C44 1.395(2)
C44 C45 1.387(2)
C44 H44 0.9500
C45 C46 1.382(2)
C45 H45 0.9500
C46 C47 1.379(2)
C46 H46 0.9500
C47 C48 1.386(2)
C47 H47 0.9500
C48 H48 0.9500
O7 C49 1.210(4)
N3 C49 1.348(4)
N3 C50 1.415(4)
N3 C51 1.449(4)
C49 H49 0.9500
C50 H50A 0.9800
C50 H50B 0.9800
C50 H50C 0.9800
C51 H51A 0.9800
C51 H51B 0.9800
C51 H51C 0.9800
O7A C49A 1.220(11)
N3A C49A 1.357(13)
N3A C50A 1.378(16)
N3A C51A 1.405(16)
C49A H49A 0.9500
C50A H50D 0.9800
C50A H50E 0.9800
C50A H50F 0.9800
C51A H51D 0.9800
C51A H51E 0.9800
C51A H51F 0.9800

loop_
_geom_hbond_atom_site_label_D
_geom_hbond_atom_site_label_H
_geom_hbond_atom_site_label_A
_geom_hbond_distance_DH
_geom_hbond_distance_HA
_geom_hbond_distance_DA
_geom_hbond_angle_DHA
N1 H1N O4 0.84(2) 2.27(2) 3.1077(18) 172.0(17)
N2 H2N O1 0.90(2) 1.87(2) 2.7605(18) 175.3(17)

loop_
_geom_torsion_atom_site_label_1
_geom_torsion_atom_site_label_2
_geom_torsion_atom_site_label_3
_geom_torsion_atom_site_label_4
_geom_torsion
C2 N1 C1 C3 127.67(15)
C2 N1 C1 P1 -109.04(13)
O1 P1 C1 N1 -57.49(12)
C19 P1 C1 N1 64.40(11)
C13 P1 C1 N1 178.53(10)
O1 P1 C1 C3 67.12(13)
C19 P1 C1 C3 -170.99(11)
C13 P1 C1 C3 -56.86(13)
C9 O2 C2 O3 9.5(2)
C9 O2 C2 N1 -171.51(13)
C1 N1 C2 O3 -10.5(2)
C1 N1 C2 O2 170.57(12)
N1 C1 C3 C4 46.8(2)
P1 C1 C3 C4 -72.81(17)
N1 C1 C3 C8 -134.90(15)
P1 C1 C3 C8 105.45(15)
C8 C3 C4 C5 0.7(3)
C1 C3 C4 C5 178.96(17)
C3 C4 C5 C6 -1.1(3)
C4 C5 C6 C7 0.5(3)
C5 C6 C7 C8 0.5(3)
C4 C3 C8 C7 0.3(3)
C1 C3 C8 C7 -178.01(16)
C6 C7 C8 C3 -0.9(3)
C2 O2 C9 C10 179.71(13)
C2 O2 C9 C11 61.55(18)
C2 O2 C9 C12 -63.31(18)
O1 P1 C13 C18 -160.17(13)
C19 P1 C13 C18 76.36(15)
C1 P1 C13 C18 -36.23(15)
O1 P1 C13 C14 22.32(14)
C19 P1 C13 C14 -101.16(13)
C1 P1 C13 C14 146.26(12)
C18 C13 C14 C15 -0.1(2)
P1 C13 C14 C15 177.50(13)
C13 C14 C15 C16 -0.3(3)
C14 C15 C16 C17 0.5(3)
C15 C16 C17 C18 -0.3(3)
C14 C13 C18 C17 0.3(2)
P1 C13 C18 C17 -177.15(12)
C16 C17 C18 C13 -0.1(2)
O1 P1 C19 C24 177.46(13)
C13 P1 C19 C24 -59.77(15)
C1 P1 C19 C24 56.37(15)
O1 P1 C19 C20 -5.57(15)
C13 P1 C19 C20 117.20(13)
C1 P1 C19 C20 -126.66(13)
C24 C19 C20 C21 2.3(2)
P1 C19 C20 C21 -174.70(13)
C19 C20 C21 C22 -0.5(3)
C20 C21 C22 C23 -1.2(3)
C21 C22 C23 C24 1.2(3)
C22 C23 C24 C19 0.6(3)
C20 C19 C24 C23 -2.4(3)
P1 C19 C24 C23 174.51(13)
C26 N2 C25 C27 121.01(15)
C26 N2 C25 P2 -115.37(13)
O4 P2 C25 N2 -72.67(11)
C43 P2 C25 N2 50.42(11)
C37 P2 C25 N2 162.67(11)
O4 P2 C25 C27 52.78(12)
C43 P2 C25 C27 175.88(11)
C37 P2 C25 C27 -71.88(12)
C33 O5 C26 O6 8.0(2)
C33 O5 C26 N2 -172.23(13)
C25 N2 C26 O6 -10.0(2)
C25 N2 C26 O5 170.28(12)
N2 C25 C27 C32 -147.83(14)
P2 C25 C27 C32 90.25(15)
N2 C25 C27 C28 32.2(2)
P2 C25 C27 C28 -89.70(16)
C32 C27 C28 C29 1.1(3)
C25 C27 C28 C29 -178.96(15)
C27 C28 C29 C30 -0.5(3)
C28 C29 C30 C31 0.0(3)
C29 C30 C31 C32 0.1(3)
C28 C27 C32 C31 -1.0(2)
C25 C27 C32 C31 179.00(15)
C30 C31 C32 C27 0.5(3)
C26 O5 C33 C35 -63.2(2)
C26 O5 C33 C34 62.08(19)
C26 O5 C33 C36 179.41(14)
O4 P2 C37 C38 5.07(15)
C43 P2 C37 C38 -118.60(13)
C25 P2 C37 C38 130.81(13)
O4 P2 C37 C42 -177.23(13)
C43 P2 C37 C42 59.10(15)
C25 P2 C37 C42 -51.50(15)
C42 C37 C38 C39 0.0(3)
P2 C37 C38 C39 177.79(14)
C37 C38 C39 C40 -0.3(3)
C38 C39 C40 C41 0.8(3)
C39 C40 C41 C42 -1.0(3)
C38 C37 C42 C41 -0.2(3)
P2 C37 C42 C41 -177.87(13)
C40 C41 C42 C37 0.7(3)
O4 P2 C43 C48 171.56(12)
C37 P2 C43 C48 -64.67(15)
C25 P2 C43 C48 47.23(15)
O4 P2 C43 C44 -10.01(15)
C37 P2 C43 C44 113.76(13)
C25 P2 C43 C44 -134.33(13)
C48 C43 C44 C45 0.8(2)
P2 C43 C44 C45 -177.71(13)
C43 C44 C45 C46 -0.4(3)
C44 C45 C46 C47 -0.1(3)
C45 C46 C47 C48 0.2(3)
C46 C47 C48 C43 0.2(2)
C44 C43 C48 C47 -0.7(2)
P2 C43 C48 C47 177.69(12)
C50 N3 C49 O7 1.1(5)
C51 N3 C49 O7 177.5(3)
C50A N3A C49A O7A -3.2(15)
C51A N3A C49A O7A 178.3(11)
